data_1511791
loop_
_publ_author_name
'Han, Sang-Don'
'Allen, Joshua L.'
'J\'onsson, Erlendur'
'Johansson, Patrik'
'McOwen, Dennis W.'
'Boyle, Paul D.'
'Henderson, Wesley A.'

_publ_section_title
;
 Solvate Structures and Computational/Spectroscopic Characterization of
 Lithium Difluoro(oxalato)borate (LiDFOB) Electrolytes
;
_journal_issue 11
_journal_name_full 'The Journal of Physical Chemistry C'
_journal_page_first 5521
_journal_paper_doi 10.1021/jp309102c
_journal_volume 117
_journal_year 2013
_chemical_formula_sum 'C6 H6 B F2 Li O7'
_chemical_formula_weight 245.86
_chemical_name_systematic ?
_space_group_IT_number 11
_symmetry_cell_setting monoclinic
_symmetry_space_group_name_Hall '-P 2yb'
_symmetry_space_group_name_H-M 'P 1 21/m 1'
_atom_sites_solution_hydrogens geom
_atom_sites_solution_primary direct
_atom_sites_solution_secondary difmap
_audit_creation_method SHELXL-97
_cell_angle_alpha 90.00
_cell_angle_beta 97.910(8)
_cell_angle_gamma 90.00
_cell_formula_units_Z 2
_cell_length_a 6.4430(8)
_cell_length_b 6.2831(7)
_cell_length_c 12.1294(16)
_cell_measurement_reflns_used 6289
_cell_measurement_temperature 110
_cell_measurement_theta_max 35.39
_cell_measurement_theta_min 3.19
_cell_volume 486.35(10)
_computing_cell_refinement SAINT
_computing_data_collection Apex2
_computing_data_reduction SAINT
_computing_molecular_graphics NRCVAX
_computing_publication_material cif2tables.py
_computing_structure_refinement XL
_computing_structure_solution XS
_diffrn_ambient_temperature 110
_diffrn_measured_fraction_theta_full 0.997
_diffrn_measured_fraction_theta_max 0.926
_diffrn_measurement_device_type 'Bruker-Nonius Kappa Axis X8 Apex2'
_diffrn_measurement_method 'omega and phi scans'
_diffrn_radiation_monochromator graphite
_diffrn_radiation_source 'fine-focus sealed tube'
_diffrn_radiation_type MoK\a
_diffrn_radiation_wavelength 0.71073
_diffrn_reflns_av_R_equivalents 0.0342
_diffrn_reflns_av_sigmaI/netI 0.0208
_diffrn_reflns_limit_h_max 10
_diffrn_reflns_limit_h_min -10
_diffrn_reflns_limit_k_max 10
_diffrn_reflns_limit_k_min 0
_diffrn_reflns_limit_l_max 19
_diffrn_reflns_limit_l_min 0
_diffrn_reflns_number 3702
_diffrn_reflns_theta_full 33.97
_diffrn_reflns_theta_max 36.99
_diffrn_reflns_theta_min 1.70
_exptl_absorpt_coefficient_mu 0.169
_exptl_absorpt_correction_T_max 0.9851
_exptl_absorpt_correction_T_min 0.9392
_exptl_absorpt_correction_type multi-scan
_exptl_absorpt_process_details TWINABS
_exptl_crystal_colour colourless
_exptl_crystal_density_diffrn 1.679
_exptl_crystal_density_method 'not measured'
_exptl_crystal_description prism
_exptl_crystal_F_000 248
_exptl_crystal_size_max 0.38
_exptl_crystal_size_mid 0.24
_exptl_crystal_size_min 0.09
_refine_diff_density_max 0.502
_refine_diff_density_min -0.273
_refine_diff_density_rms 0.063
_refine_ls_extinction_method none
_refine_ls_goodness_of_fit_ref 1.177
_refine_ls_hydrogen_treatment constr
_refine_ls_matrix_type full
_refine_ls_number_parameters 101
_refine_ls_number_reflns 3702
_refine_ls_number_restraints 0
_refine_ls_restrained_S_all 1.177
_refine_ls_R_factor_all 0.0470
_refine_ls_R_factor_gt 0.0378
_refine_ls_shift/su_max 0.000
_refine_ls_shift/su_mean 0.000
_refine_ls_structure_factor_coef Fsqd
_refine_ls_weighting_details 'calc w=1/[\s^2^(Fo^2^)+(0.0809P)^2^+0.0914P] where P=(Fo^2^+2Fc^2^)/3'
_refine_ls_weighting_scheme calc
_refine_ls_wR_factor_gt 0.1198
_refine_ls_wR_factor_ref 0.1273
_reflns_number_gt 3101
_reflns_number_total 3702
_reflns_threshold_expression >2sigma(I)
_cod_data_source_file jp309102c_si_009.cif
_cod_data_source_block x12201
_cod_original_cell_volume 486.36(10)
_cod_original_sg_symbol_H-M 'P 21/m'
_cod_database_code 1511791

loop_
_symmetry_equiv_pos_as_xyz
'x, y, z'
'-x, y+1/2, -z'
'-x, -y, -z'
'x, -y-1/2, z'

loop_
_atom_site_label
_atom_site_type_symbol
_atom_site_fract_x
_atom_site_fract_y
_atom_site_fract_z
_atom_site_U_iso_or_equiv
_atom_site_adp_type
_atom_site_occupancy
_atom_site_symmetry_multiplicity
_atom_site_calc_flag
_atom_site_refinement_flags
_atom_site_disorder_assembly
_atom_site_disorder_group
Li1 Li 0.2045(4) 0.7500 0.2962(2) 0.0200(4) Uani 1 2 d S . .
O1 O 0.26850(11) 1.06240(10) 0.55913(5) 0.01851(14) Uani 1 1 d . . .
O2 O 0.21645(12) 1.01990(12) 0.37286(6) 0.02250(15) Uani 1 1 d . . .
C1 C 0.23939(13) 1.12785(13) 0.45580(7) 0.01541(15) Uani 1 1 d . . .
B1 B 0.2874(2) 1.2500 0.63574(11) 0.0166(2) Uani 1 2 d S . .
F1 F 0.12893(13) 1.2500 0.70063(7) 0.02321(18) Uani 1 2 d S . .
F2 F 0.47877(13) 1.2500 0.70206(7) 0.02207(18) Uani 1 2 d S . .
O3 O 0.13646(19) 0.7500 0.13751(9) 0.0296(3) Uani 1 2 d S . .
C2 C 0.1605(2) 0.7500 0.04129(11) 0.0196(2) Uani 0.5 2 d P B -1
O4 O 0.00494(17) 0.7500 -0.04222(9) 0.0351(3) Uani 1 2 d . . .
C3 C 0.0931(2) 0.7500 -0.14618(11) 0.0282(3) Uani 0.5 2 d P B -1
H3A H 0.1021 0.8963 -0.1755 0.034 Uiso 0.50 1 calc PR B -1
H3B H 0.0086 0.6612 -0.2030 0.034 Uiso 0.50 1 calc PR B -1
C4 C 0.3031(3) 0.6583(3) -0.11409(15) 0.0198(3) Uani 0.50 1 d P B -1
H4 H 0.2964 0.5012 -0.1272 0.024 Uiso 0.50 1 calc PR B -1
O5 O 0.3414(2) 0.6985(2) 0.00632(11) 0.0207(3) Uani 0.50 1 d P B -1
C5 C 0.4791(3) 0.7500 -0.16914(14) 0.0308(3) Uani 0.5 2 d P B -1
H5A H 0.6102 0.6768 -0.1413 0.046 Uiso 0.50 1 calc PR B -1
H5B H 0.4934 0.9021 -0.1520 0.046 Uiso 0.50 1 calc PR B -1
H5C H 0.4481 0.7307 -0.2499 0.046 Uiso 0.50 1 calc PR B -1

loop_
_atom_site_aniso_label
_atom_site_aniso_U_11
_atom_site_aniso_U_22
_atom_site_aniso_U_33
_atom_site_aniso_U_23
_atom_site_aniso_U_13
_atom_site_aniso_U_12
Li1 0.0249(11) 0.0186(9) 0.0161(9) 0.000 0.0016(9) 0.000
O1 0.0238(3) 0.0140(2) 0.0176(3) 0.0014(2) 0.0024(2) -0.0001(2)
O2 0.0223(3) 0.0233(3) 0.0215(3) -0.0079(2) 0.0017(3) -0.0002(3)
C1 0.0139(3) 0.0147(3) 0.0176(3) -0.0009(3) 0.0023(3) 0.0002(3)
B1 0.0164(5) 0.0184(5) 0.0152(5) 0.000 0.0031(4) 0.000
F1 0.0180(3) 0.0339(5) 0.0187(4) 0.000 0.0060(3) 0.000
F2 0.0168(3) 0.0298(4) 0.0189(4) 0.000 0.0000(3) 0.000
O3 0.0279(5) 0.0483(7) 0.0128(4) 0.000 0.0037(4) 0.000
C2 0.0178(5) 0.0269(5) 0.0137(4) 0.000 0.0009(4) 0.000
O4 0.0168(4) 0.0744(10) 0.0136(4) 0.000 0.0001(3) 0.000
C3 0.0219(6) 0.0501(9) 0.0120(5) 0.000 0.0002(5) 0.000
C4 0.0236(7) 0.0213(7) 0.0150(7) -0.0004(6) 0.0047(6) 0.0010(6)
O5 0.0173(5) 0.0298(7) 0.0148(5) 0.0013(4) 0.0008(4) 0.0025(4)
C5 0.0266(7) 0.0413(9) 0.0269(7) 0.000 0.0121(6) 0.000

loop_
_atom_type_symbol
_atom_type_description
_atom_type_scat_dispersion_real
_atom_type_scat_dispersion_imag
_atom_type_scat_source
C C 0.0033 0.0016 'International Tables Vol C Tables 4.2.6.8 and 6.1.1.4'
H H 0.0000 0.0000 'International Tables Vol C Tables 4.2.6.8 and 6.1.1.4'
B B 0.0013 0.0007 'International Tables Vol C Tables 4.2.6.8 and 6.1.1.4'
F F 0.0171 0.0103 'International Tables Vol C Tables 4.2.6.8 and 6.1.1.4'
Li Li -0.0003 0.0001 'International Tables Vol C Tables 4.2.6.8 and 6.1.1.4'
O O 0.0106 0.0060 'International Tables Vol C Tables 4.2.6.8 and 6.1.1.4'

loop_
_diffrn_orient_matrix_type
_diffrn_orient_matrix_UB_11
_diffrn_orient_matrix_UB_12
_diffrn_orient_matrix_UB_13
_diffrn_orient_matrix_UB_21
_diffrn_orient_matrix_UB_22
_diffrn_orient_matrix_UB_23
_diffrn_orient_matrix_UB_31
_diffrn_orient_matrix_UB_32
_diffrn_orient_matrix_UB_33
'Bruker .p4p convention for domain 1' -1.5471664e-01 1.3289434e-02 -2.0405842e-04 -2.2215772e-02 -1.3603801e-02 -8.2930431e-02 -1.1099338e-02 -1.5801643e-01 7.1224067e-03
'Bruker .p4p convention for domain 2' 1.5461595e-01 -1.3281997e-02 -1.8724943e-04 -2.0722585e-02 1.3605152e-02 -8.2930297e-02 1.4780330e-02 1.5801693e-01 7.1245036e-03

loop_
_geom_angle_atom_site_label_1
_geom_angle_atom_site_label_2
_geom_angle_atom_site_label_3
_geom_angle
_geom_angle_site_symmetry_1
_geom_angle_site_symmetry_3
O3 Li1 O2 118.21(7) . .
O3 Li1 O2 118.21(7) . 4_575
O2 Li1 O2 122.92(13) . 4_575
O3 Li1 F2 95.79(12) . 3_676
O2 Li1 F2 91.24(9) . 3_676
O2 Li1 F2 91.24(9) 4_575 3_676
O3 Li1 F1 85.81(11) . 3_576
O2 Li1 F1 88.00(9) . 3_576
O2 Li1 F1 88.00(9) 4_575 3_576
F2 Li1 F1 178.41(13) 3_676 3_576
C1 O1 B1 109.65(7) . .
C1 O2 Li1 152.68(9) . .
O2 C1 O1 127.43(8) . .
O2 C1 C1 124.24(6) . 4_585
O1 C1 C1 108.32(5) . 4_585
F1 B1 F2 110.01(10) . .
F1 B1 O1 110.68(8) . .
F2 B1 O1 110.65(7) . .
F1 B1 O1 110.68(8) . 4_585
F2 B1 O1 110.65(7) . 4_585
O1 B1 O1 104.03(9) . 4_585
B1 F1 Li1 146.38(10) . 3_576
B1 F2 Li1 145.22(10) . 3_676
C2 O3 Li1 159.53(14) . .
O3 C2 O4 124.03(13) . .
O3 C2 O5 123.05(13) . .
O4 C2 O5 111.08(11) . .
C2 O4 C3 108.60(11) . .
O4 C3 C4 103.03(11) . .
O4 C3 H3A 111.2 . .
C4 C3 H3A 111.2 . .
O4 C3 H3B 111.2 . .
C4 C3 H3B 111.2 . .
H3A C3 H3B 109.1 . .
O5 C4 C3 102.60(13) . .
O5 C4 C5 109.95(15) . .
C3 C4 C5 116.95(14) . .
O5 C4 H4 109.0 . .
C3 C4 H4 109.0 . .
C5 C4 H4 109.0 . .
C2 O5 C4 108.85(13) . .
C4 C5 H5A 109.5 . .
C4 C5 H5B 109.5 . .
H5A C5 H5B 109.5 . .
C4 C5 H5C 109.5 . .
H5A C5 H5C 109.5 . .
H5B C5 H5C 109.5 . .

loop_
_geom_bond_atom_site_label_1
_geom_bond_atom_site_label_2
_geom_bond_distance
_geom_bond_site_symmetry_2
Li1 O3 1.915(3) .
Li1 O2 1.9304(13) .
Li1 O2 1.9304(13) 4_575
Li1 F2 2.038(3) 3_676
Li1 F1 2.154(3) 3_576
O1 C1 1.3079(10) .
O1 B1 1.4955(10) .
O2 C1 1.2054(10) .
C1 C1 1.5350(16) 4_585
B1 F1 1.3721(16) .
B1 F2 1.3766(16) .
B1 O1 1.4955(10) 4_585
F1 Li1 2.154(3) 3_576
F2 Li1 2.038(3) 3_676
O3 C2 1.1983(16) .
C2 O4 1.3233(17) .
C2 O5 1.3340(19) .
O4 C3 1.4525(18) .
C3 C4 1.473(2) .
C3 H3A 0.9900 .
C3 H3B 0.9900 .
C4 O5 1.469(2) .
C4 C5 1.507(2) .
C4 H4 1.0000 .
C5 H5A 0.9800 .
C5 H5B 0.9800 .
C5 H5C 0.9800 .

loop_
_geom_torsion_atom_site_label_1
_geom_torsion_atom_site_label_2
_geom_torsion_atom_site_label_3
_geom_torsion_atom_site_label_4
_geom_torsion
_geom_torsion_site_symmetry_1
_geom_torsion_site_symmetry_4
O3 Li1 O2 C1 177.18(14) . .
O2 Li1 O2 C1 6.7(3) 4_575 .
F2 Li1 O2 C1 -85.6(2) 3_676 .
F1 Li1 O2 C1 93.0(2) 3_576 .
Li1 O2 C1 O1 -3.7(3) . .
Li1 O2 C1 C1 176.1(2) . 4_585
B1 O1 C1 O2 -179.45(10) . .
B1 O1 C1 C1 0.71(8) . 4_585
C1 O1 B1 F1 117.81(9) . .
C1 O1 B1 F2 -119.97(9) . .
C1 O1 B1 O1 -1.10(13) . 4_585
F2 B1 F1 Li1 180.0 . 3_576
O1 B1 F1 Li1 -57.40(7) . 3_576
O1 B1 F1 Li1 57.40(7) 4_585 3_576
F1 B1 F2 Li1 180.0 . 3_676
O1 B1 F2 Li1 57.39(7) . 3_676
O1 B1 F2 Li1 -57.39(7) 4_585 3_676
O2 Li1 O3 C2 94.53(14) . .
O2 Li1 O3 C2 -94.53(14) 4_575 .
F2 Li1 O3 C2 0.000(1) 3_676 .
F1 Li1 O3 C2 180.000(1) 3_576 .
Li1 O3 C2 O4 180.0 . .
Li1 O3 C2 O5 16.83(8) . .
O3 C2 O4 C3 180.0 . .
O5 C2 O4 C3 -15.07(7) . .
C2 O4 C3 C4 23.66(8) . .
O4 C3 C4 O5 -22.27(13) . .
O4 C3 C4 C5 -142.65(12) . .
O3 C2 O5 C4 164.80(10) . .
O4 C2 O5 C4 -0.30(13) . .
C3 C4 O5 C2 14.89(16) . .
C5 C4 O5 C2 140.00(12) . .
